data_2240263
loop_
_publ_author_name
'Lu, Xin-Hua'
'Sun, Hong-Shun'
'Hu, Jin'

_publ_section_title
;
 Crystal structure of dimethyl
 3,3'-[(3-fluorophenyl)methylene]bis(1<i>H</i>-indole-2-carboxylate)
;
_journal_coeditor_code XU5830
_journal_issue 12
_journal_name_full 'Acta Crystallographica Section E'
_journal_page_first 593
_journal_page_last 595
_journal_paper_doi 10.1107/S1600536814025756
_journal_volume 70
_journal_year 2014
_chemical_formula_iupac 'C27 H21 F N2 O4'
_chemical_formula_moiety 'C27 H21 F N2 O4'
_chemical_formula_sum 'C27 H21 F N2 O4'
_chemical_formula_weight 456.46
_chemical_name_systematic
;
Dimethyl 3,3'-[(3-fluorophenyl)methylene]bis(1<i>H</i>-indole-2-carboxylate)
;
_space_group_IT_number 2
_symmetry_cell_setting triclinic
_symmetry_space_group_name_Hall '-P 1'
_symmetry_space_group_name_H-M 'P -1'
_atom_sites_solution_hydrogens geom
_atom_sites_solution_primary direct
_atom_sites_solution_secondary difmap
_audit_creation_method SHELXL-97
_cell_angle_alpha 89.86(3)
_cell_angle_beta 83.10(3)
_cell_angle_gamma 65.45(3)
_cell_formula_units_Z 2
_cell_length_a 9.6980(19)
_cell_length_b 10.119(2)
_cell_length_c 12.875(3)
_cell_measurement_reflns_used 25
_cell_measurement_temperature 293(2)
_cell_measurement_theta_max 13
_cell_measurement_theta_min 9
_cell_volume 1139.4(5)
_computing_cell_refinement
;
CAD-4 EXPRESS (Enraf--Nonius, 1994)
;
_computing_data_collection
;
CAD-4 EXPRESS (Enraf--Nonius, 1994)
;
_computing_data_reduction
;
XCAD4 (Harms & Wocadlo, 1995)
;
_computing_molecular_graphics
;
SHELXTL (Sheldrick, 2008)
;
_computing_publication_material
;
SHELXTL (Sheldrick, 2008)
;
_computing_structure_refinement
;
SHELXTL (Sheldrick, 2008)
;
_computing_structure_solution
;
SHELXTL (Sheldrick, 2008)
;
_diffrn_ambient_temperature 293(2)
_diffrn_measured_fraction_theta_full 1.000
_diffrn_measured_fraction_theta_max 1.000
_diffrn_measurement_device_type 'Enraf--Nonius CAD-4'
_diffrn_measurement_method \w/2\q
_diffrn_radiation_monochromator graphite
_diffrn_radiation_source 'fine-focus sealed tube'
_diffrn_radiation_type MoK\a
_diffrn_radiation_wavelength 0.71073
_diffrn_reflns_av_R_equivalents 0.0359
_diffrn_reflns_av_sigmaI/netI 0.0623
_diffrn_reflns_limit_h_max 11
_diffrn_reflns_limit_h_min 0
_diffrn_reflns_limit_k_max 12
_diffrn_reflns_limit_k_min -11
_diffrn_reflns_limit_l_max 15
_diffrn_reflns_limit_l_min -15
_diffrn_reflns_number 4453
_diffrn_reflns_theta_full 25.37
_diffrn_reflns_theta_max 25.37
_diffrn_reflns_theta_min 1.60
_diffrn_standards_decay_% 1
_diffrn_standards_interval_count 200
_diffrn_standards_number 3
_exptl_absorpt_coefficient_mu 0.096
_exptl_absorpt_correction_T_max 0.9905
_exptl_absorpt_correction_T_min 0.9719
_exptl_absorpt_correction_type psi-scan
_exptl_absorpt_process_details
;
(North <i>et al.</i>,  1968)
;
_exptl_crystal_colour colorless
_exptl_crystal_density_diffrn 1.331
_exptl_crystal_density_method 'not measured'
_exptl_crystal_description block
_exptl_crystal_F_000 476
_exptl_crystal_size_max 0.30
_exptl_crystal_size_mid 0.20
_exptl_crystal_size_min 0.10
_refine_diff_density_max 0.723
_refine_diff_density_min -0.248
_refine_ls_extinction_method none
_refine_ls_goodness_of_fit_ref 1.004
_refine_ls_hydrogen_treatment constr
_refine_ls_matrix_type full
_refine_ls_number_parameters 307
_refine_ls_number_reflns 4183
_refine_ls_number_restraints 1
_refine_ls_restrained_S_all 1.005
_refine_ls_R_factor_all 0.1055
_refine_ls_R_factor_gt 0.0603
_refine_ls_shift/su_max 0.000
_refine_ls_shift/su_mean 0.000
_refine_ls_structure_factor_coef Fsqd
_refine_ls_weighting_details 'calc w=1/[\s^2^(Fo^2^)+(0.0850P)^2^+0.0000P] where P=(Fo^2^+2Fc^2^)/3'
_refine_ls_weighting_scheme calc
_refine_ls_wR_factor_gt 0.1429
_refine_ls_wR_factor_ref 0.1632
_reflns_number_gt 2587
_reflns_number_total 4183
_reflns_threshold_expression >2sigma(I)
_cod_data_source_file xu5830sup1.cif
_cod_data_source_block I
_cod_original_cell_volume 1139.4(4)
_cod_database_code 2240263
_cod_database_fobs_code 2240263

loop_
_symmetry_equiv_pos_as_xyz
'x, y, z'
'-x, -y, -z'

loop_
_atom_site_type_symbol
_atom_site_label
_atom_site_fract_x
_atom_site_fract_y
_atom_site_fract_z
_atom_site_U_iso_or_equiv
_atom_site_adp_type
_atom_site_calc_flag
_atom_site_refinement_flags
_atom_site_occupancy
_atom_site_symmetry_multiplicity
N N1 -0.1052(3) 0.5029(2) 0.13830(18) 0.0445(6) Uani d . 1 1
H H1A -0.1408 0.4496 0.1090 0.053 Uiso calc R 1 1
O O1 0.3009(2) 0.3113(2) 0.08820(18) 0.0586(6) Uani d . 1 1
C C1 0.2144(3) 0.5855(3) 0.2059(2) 0.0334(6) Uani d . 1 1
H H1B 0.2859 0.5329 0.1441 0.040 Uiso calc R 1 1
O O2 0.1188(3) 0.2409(2) 0.05471(17) 0.0555(6) Uani d . 1 1
N N2 0.1837(3) 0.9546(2) 0.14191(17) 0.0396(6) Uani d . 1 1
H H2A 0.1767 1.0211 0.0985 0.048 Uiso calc R 1 1
C C2 0.0646(3) 0.5803(3) 0.1908(2) 0.0341(6) Uani d . 1 1
O O3 0.2455(2) 0.6468(2) -0.02476(15) 0.0486(5) Uani d . 1 1
C C3 -0.0884(3) 0.6830(3) 0.2299(2) 0.0359(6) Uani d . 1 1
O O4 0.1821(3) 0.8813(2) -0.05567(15) 0.0529(6) Uani d . 1 1
C C4 -0.1512(3) 0.8120(3) 0.2943(2) 0.0439(7) Uani d . 1 1
H H4A -0.0880 0.8485 0.3207 0.053 Uiso calc R 1 1
F F 0.6593(3) 0.3395(3) 0.38335(19) 0.1028(8) Uani d U 1 1
C C5 -0.3065(4) 0.8827(3) 0.3173(2) 0.0522(8) Uani d . 1 1
H H5B -0.3483 0.9676 0.3601 0.063 Uiso calc R 1 1
C C6 -0.4039(4) 0.8314(3) 0.2787(3) 0.0545(8) Uani d . 1 1
H H6A -0.5090 0.8841 0.2951 0.065 Uiso calc R 1 1
C C7 -0.3497(4) 0.7059(3) 0.2175(3) 0.0518(8) Uani d . 1 1
H H7A -0.4154 0.6715 0.1924 0.062 Uiso calc R 1 1
C C8 -0.1906(3) 0.6313(3) 0.1940(2) 0.0394(7) Uani d . 1 1
C C9 0.0469(3) 0.4723(3) 0.1365(2) 0.0368(6) Uani d . 1 1
C C10 0.1559(4) 0.3315(3) 0.0883(2) 0.0416(7) Uani d . 1 1
C C11 0.4154(4) 0.1713(4) 0.0498(3) 0.0767(11) Uani d . 1 1
H H11A 0.5149 0.1686 0.0529 0.115 Uiso calc R 1 1
H H11B 0.4049 0.1537 -0.0215 0.115 Uiso calc R 1 1
H H11C 0.4031 0.0977 0.0921 0.115 Uiso calc R 1 1
C C12 0.2062(3) 0.7399(3) 0.2047(2) 0.0312(6) Uani d . 1 1
C C13 0.1975(3) 0.8347(3) 0.2903(2) 0.0331(6) Uani d . 1 1
C C14 0.2017(3) 0.8230(3) 0.3985(2) 0.0416(7) Uani d . 1 1
H H14A 0.2120 0.7368 0.4295 0.050 Uiso calc R 1 1
C C15 0.1906(4) 0.9398(3) 0.4581(2) 0.0517(8) Uani d . 1 1
H H15A 0.1949 0.9317 0.5297 0.062 Uiso calc R 1 1
C C16 0.1728(4) 1.0709(3) 0.4134(3) 0.0547(9) Uani d . 1 1
H H16A 0.1632 1.1488 0.4563 0.066 Uiso calc R 1 1
C C17 0.1692(4) 1.0876(3) 0.3093(2) 0.0489(8) Uani d . 1 1
H H17A 0.1586 1.1748 0.2799 0.059 Uiso calc R 1 1
C C18 0.1821(3) 0.9681(3) 0.2474(2) 0.0373(7) Uani d . 1 1
C C19 0.1986(3) 0.8161(3) 0.1163(2) 0.0339(6) Uani d . 1 1
C C20 0.2100(3) 0.7701(3) 0.0063(2) 0.0376(7) Uani d . 1 1
C C21 0.1995(4) 0.8471(4) -0.1662(2) 0.0666(10) Uani d . 1 1
H H21A 0.1770 0.9343 -0.2036 0.100 Uiso calc R 1 1
H H21B 0.1303 0.8053 -0.1797 0.100 Uiso calc R 1 1
H H21C 0.3027 0.7788 -0.1891 0.100 Uiso calc R 1 1
C C22 0.2846(3) 0.5040(3) 0.2992(2) 0.0367(7) Uani d . 1 1
C C23 0.4402(3) 0.4571(3) 0.3005(2) 0.0449(7) Uani d . 1 1
H H23A 0.5000 0.4746 0.2449 0.054 Uiso calc R 1 1
C C24 0.5055(4) 0.3846(4) 0.3845(3) 0.0548(8) Uani d U 1 1
C C25 0.4234(4) 0.3559(4) 0.4673(3) 0.0629(10) Uani d . 1 1
H H25A 0.4706 0.3062 0.5232 0.076 Uiso calc R 1 1
C C26 0.2694(4) 0.4020(4) 0.4664(3) 0.0639(10) Uani d . 1 1
H H26A 0.2105 0.3844 0.5226 0.077 Uiso calc R 1 1
C C27 0.2007(4) 0.4745(3) 0.3822(2) 0.0491(8) Uani d . 1 1
H H27A 0.0963 0.5036 0.3820 0.059 Uiso calc R 1 1

loop_
_atom_site_aniso_label
_atom_site_aniso_U_11
_atom_site_aniso_U_22
_atom_site_aniso_U_33
_atom_site_aniso_U_12
_atom_site_aniso_U_13
_atom_site_aniso_U_23
N1 0.0524(17) 0.0385(13) 0.0546(15) -0.0295(12) -0.0120(12) -0.0062(11)
O1 0.0498(14) 0.0351(11) 0.0876(17) -0.0160(10) -0.0029(12) -0.0176(11)
C1 0.0389(16) 0.0255(13) 0.0378(15) -0.0145(12) -0.0079(12) -0.0016(11)
O2 0.0730(16) 0.0339(11) 0.0677(14) -0.0277(11) -0.0187(12) -0.0071(10)
N2 0.0548(16) 0.0283(11) 0.0403(14) -0.0212(11) -0.0092(11) 0.0015(10)
C2 0.0378(16) 0.0297(13) 0.0389(15) -0.0173(12) -0.0088(12) -0.0001(11)
O3 0.0655(15) 0.0392(11) 0.0468(12) -0.0257(10) -0.0143(10) -0.0053(9)
C3 0.0392(16) 0.0349(14) 0.0392(15) -0.0200(13) -0.0086(12) 0.0029(12)
O4 0.0744(16) 0.0425(11) 0.0401(12) -0.0228(11) -0.0075(10) 0.0044(9)
C4 0.0446(19) 0.0390(16) 0.0507(18) -0.0197(14) -0.0065(14) -0.0108(14)
F 0.0659(15) 0.131(2) 0.0963(18) -0.0211(15) -0.0317(13) 0.0148(15)
C5 0.0440(19) 0.0439(17) 0.063(2) -0.0142(15) 0.0002(15) -0.0118(15)
C6 0.0383(19) 0.055(2) 0.067(2) -0.0171(16) -0.0064(16) 0.0020(17)
C7 0.0432(19) 0.0553(19) 0.067(2) -0.0292(16) -0.0115(16) 0.0039(16)
C8 0.0422(17) 0.0407(16) 0.0422(16) -0.0233(14) -0.0094(13) 0.0029(13)
C9 0.0433(17) 0.0332(14) 0.0400(16) -0.0205(13) -0.0111(13) 0.0015(12)
C10 0.057(2) 0.0320(14) 0.0411(16) -0.0232(14) -0.0096(14) 0.0026(12)
C11 0.058(2) 0.047(2) 0.108(3) -0.0091(18) 0.003(2) -0.020(2)
C12 0.0289(14) 0.0286(13) 0.0399(15) -0.0149(11) -0.0085(12) -0.0012(11)
C13 0.0305(15) 0.0307(14) 0.0413(16) -0.0156(12) -0.0066(12) -0.0027(12)
C14 0.0461(18) 0.0370(15) 0.0437(17) -0.0187(14) -0.0076(13) 0.0002(13)
C15 0.064(2) 0.0522(19) 0.0421(17) -0.0270(17) -0.0089(15) -0.0080(15)
C16 0.067(2) 0.0413(17) 0.055(2) -0.0216(16) -0.0093(16) -0.0156(15)
C17 0.056(2) 0.0346(15) 0.058(2) -0.0204(15) -0.0095(15) -0.0068(14)
C18 0.0351(16) 0.0317(14) 0.0451(17) -0.0133(12) -0.0080(13) -0.0043(12)
C19 0.0376(16) 0.0297(13) 0.0384(15) -0.0174(12) -0.0070(12) -0.0028(12)
C20 0.0383(17) 0.0363(15) 0.0414(16) -0.0180(13) -0.0078(13) -0.0015(13)
C21 0.088(3) 0.069(2) 0.0409(19) -0.031(2) -0.0089(18) 0.0063(16)
C22 0.0415(17) 0.0274(13) 0.0429(16) -0.0155(12) -0.0075(13) -0.0046(12)
C23 0.0471(19) 0.0438(16) 0.0451(18) -0.0196(14) -0.0083(14) 0.0030(14)
C24 0.0472(19) 0.0567(19) 0.054(2) -0.0121(16) -0.0195(16) 0.0022(16)
C25 0.078(3) 0.062(2) 0.048(2) -0.023(2) -0.0242(19) 0.0152(16)
C26 0.075(3) 0.072(2) 0.052(2) -0.037(2) -0.0126(18) 0.0107(18)
C27 0.0469(19) 0.0564(19) 0.0498(19) -0.0263(16) -0.0105(15) 0.0107(15)

loop_
_atom_type_symbol
_atom_type_description
_atom_type_scat_dispersion_real
_atom_type_scat_dispersion_imag
_atom_type_scat_source
C C 0.0033 0.0016 'International Tables Vol C Tables 4.2.6.8 and 6.1.1.4'
H H 0.0000 0.0000 'International Tables Vol C Tables 4.2.6.8 and 6.1.1.4'
N N 0.0061 0.0033 'International Tables Vol C Tables 4.2.6.8 and 6.1.1.4'
O O 0.0106 0.0060 'International Tables Vol C Tables 4.2.6.8 and 6.1.1.4'
F F 0.0171 0.0103 'International Tables Vol C Tables 4.2.6.8 and 6.1.1.4'

loop_
_geom_angle_atom_site_label_1
_geom_angle_atom_site_label_2
_geom_angle_atom_site_label_3
_geom_angle
C8 N1 C9 109.0(2)
C8 N1 H1A 125.5
C9 N1 H1A 125.5
C10 O1 C11 116.3(2)
C2 C1 C22 113.7(2)
C2 C1 C12 112.9(2)
C22 C1 C12 112.7(2)
C2 C1 H1B 105.5
C22 C1 H1B 105.5
C12 C1 H1B 105.5
C18 N2 C19 108.7(2)
C18 N2 H2A 125.7
C19 N2 H2A 125.7
C9 C2 C3 105.3(2)
C9 C2 C1 126.3(2)
C3 C2 C1 128.5(2)
C4 C3 C8 117.9(3)
C4 C3 C2 134.8(3)
C8 C3 C2 107.3(2)
C20 O4 C21 116.2(2)
C5 C4 C3 118.9(3)
C5 C4 H4A 120.6
C3 C4 H4A 120.6
C4 C5 C6 121.9(3)
C4 C5 H5B 119.0
C6 C5 H5B 119.0
C7 C6 C5 121.8(3)
C7 C6 H6A 119.1
C5 C6 H6A 119.1
C6 C7 C8 117.0(3)
C6 C7 H7A 121.5
C8 C7 H7A 121.5
N1 C8 C7 129.8(3)
N1 C8 C3 107.7(2)
C7 C8 C3 122.5(3)
N1 C9 C2 110.7(2)
N1 C9 C10 116.5(2)
C2 C9 C10 132.5(3)
O2 C10 O1 123.6(3)
O2 C10 C9 123.6(3)
O1 C10 C9 112.8(2)
O1 C11 H11A 109.5
O1 C11 H11B 109.5
H11A C11 H11B 109.5
O1 C11 H11C 109.5
H11A C11 H11C 109.5
H11B C11 H11C 109.5
C19 C12 C13 106.8(2)
C19 C12 C1 123.7(2)
C13 C12 C1 129.4(2)
C14 C13 C18 118.0(2)
C14 C13 C12 135.4(2)
C18 C13 C12 106.6(2)
C15 C14 C13 119.3(3)
C15 C14 H14A 120.4
C13 C14 H14A 120.4
C14 C15 C16 121.3(3)
C14 C15 H15A 119.4
C16 C15 H15A 119.4
C17 C16 C15 121.8(3)
C17 C16 H16A 119.1
C15 C16 H16A 119.1
C16 C17 C18 117.3(3)
C16 C17 H17A 121.3
C18 C17 H17A 121.3
N2 C18 C17 129.5(3)
N2 C18 C13 108.2(2)
C17 C18 C13 122.3(3)
C12 C19 N2 109.8(2)
C12 C19 C20 130.1(2)
N2 C19 C20 120.1(2)
O3 C20 O4 124.0(2)
O3 C20 C19 124.5(3)
O4 C20 C19 111.4(2)
O4 C21 H21A 109.5
O4 C21 H21B 109.5
H21A C21 H21B 109.5
O4 C21 H21C 109.5
H21A C21 H21C 109.5
H21B C21 H21C 109.5
C27 C22 C23 118.4(3)
C27 C22 C1 123.0(3)
C23 C22 C1 118.5(3)
C24 C23 C22 119.4(3)
C24 C23 H23A 120.3
C22 C23 H23A 120.3
C25 C24 F 119.4(3)
C25 C24 C23 122.6(3)
F C24 C23 118.0(3)
C24 C25 C26 118.2(3)
C24 C25 H25A 120.9
C26 C25 H25A 120.9
C25 C26 C27 120.4(3)
C25 C26 H26A 119.8
C27 C26 H26A 119.8
C22 C27 C26 121.0(3)
C22 C27 H27A 119.5
C26 C27 H27A 119.5

loop_
_geom_bond_atom_site_label_1
_geom_bond_atom_site_label_2
_geom_bond_distance
N1 C8 1.362(3)
N1 C9 1.373(4)
N1 H1A 0.8600
O1 C10 1.333(4)
O1 C11 1.431(4)
C1 C2 1.511(4)
C1 C22 1.520(4)
C1 C12 1.532(3)
C1 H1B 0.9800
O2 C10 1.213(3)
N2 C18 1.363(3)
N2 C19 1.385(3)
N2 H2A 0.8600
C2 C9 1.379(3)
C2 C3 1.440(4)
O3 C20 1.203(3)
C3 C4 1.409(4)
C3 C8 1.419(4)
O4 C20 1.330(3)
O4 C21 1.439(3)
C4 C5 1.366(4)
C4 H4A 0.9300
F C24 1.364(4)
C5 C6 1.389(4)
C5 H5B 0.9300
C6 C7 1.364(4)
C6 H6A 0.9300
C7 C8 1.401(4)
C7 H7A 0.9300
C9 C10 1.458(4)
C11 H11A 0.9600
C11 H11B 0.9600
C11 H11C 0.9600
C12 C19 1.365(4)
C12 C13 1.435(3)
C13 C14 1.402(4)
C13 C18 1.413(4)
C14 C15 1.370(4)
C14 H14A 0.9300
C15 C16 1.396(4)
C15 H15A 0.9300
C16 C17 1.353(4)
C16 H16A 0.9300
C17 C18 1.403(4)
C17 H17A 0.9300
C19 C20 1.469(4)
C21 H21A 0.9600
C21 H21B 0.9600
C21 H21C 0.9600
C22 C27 1.373(4)
C22 C23 1.383(4)
C23 C24 1.372(4)
C23 H23A 0.9300
C24 C25 1.357(5)
C25 C26 1.370(5)
C25 H25A 0.9300
C26 C27 1.385(4)
C26 H26A 0.9300
C27 H27A 0.9300

loop_
_geom_hbond_atom_site_label_D
_geom_hbond_atom_site_label_H
_geom_hbond_atom_site_label_A
_geom_hbond_site_symmetry_A
_geom_hbond_distance_DH
_geom_hbond_distance_HA
_geom_hbond_distance_DA
_geom_hbond_angle_DHA
N1 H1A O3 2_565 0.86 2.06 2.913(3) 170
N2 H2A O2 1_565 0.86 2.15 2.948(3) 155
C6 H6A Cg4 1_455 0.93 2.75 3.645(4) 162

loop_
_geom_torsion_atom_site_label_1
_geom_torsion_atom_site_label_2
_geom_torsion_atom_site_label_3
_geom_torsion_atom_site_label_4
_geom_torsion
C22 C1 C2 C9 -86.0(3)
C12 C1 C2 C9 143.9(3)
C22 C1 C2 C3 93.1(3)
C12 C1 C2 C3 -37.0(4)
C9 C2 C3 C4 176.4(3)
C1 C2 C3 C4 -2.8(5)
C9 C2 C3 C8 -1.3(3)
C1 C2 C3 C8 179.4(2)
C8 C3 C4 C5 -1.4(4)
C2 C3 C4 C5 -178.9(3)
C3 C4 C5 C6 -0.3(5)
C4 C5 C6 C7 1.4(5)
C5 C6 C7 C8 -0.7(5)
C9 N1 C8 C7 -179.6(3)
C9 N1 C8 C3 -0.7(3)
C6 C7 C8 N1 177.7(3)
C6 C7 C8 C3 -1.1(4)
C4 C3 C8 N1 -176.9(2)
C2 C3 C8 N1 1.3(3)
C4 C3 C8 C7 2.1(4)
C2 C3 C8 C7 -179.7(3)
C8 N1 C9 C2 -0.2(3)
C8 N1 C9 C10 174.5(2)
C3 C2 C9 N1 0.9(3)
C1 C2 C9 N1 -179.8(2)
C3 C2 C9 C10 -172.5(3)
C1 C2 C9 C10 6.7(5)
C11 O1 C10 O2 -2.7(4)
C11 O1 C10 C9 175.3(3)
N1 C9 C10 O2 -3.0(4)
C2 C9 C10 O2 170.1(3)
N1 C9 C10 O1 179.0(2)
C2 C9 C10 O1 -7.9(4)
C2 C1 C12 C19 -72.7(3)
C22 C1 C12 C19 156.8(2)
C2 C1 C12 C13 104.0(3)
C22 C1 C12 C13 -26.5(4)
C19 C12 C13 C14 -178.6(3)
C1 C12 C13 C14 4.3(5)
C19 C12 C13 C18 1.0(3)
C1 C12 C13 C18 -176.2(3)
C18 C13 C14 C15 0.1(4)
C12 C13 C14 C15 179.7(3)
C13 C14 C15 C16 1.0(5)
C14 C15 C16 C17 -1.5(5)
C15 C16 C17 C18 0.8(5)
C19 N2 C18 C17 180.0(3)
C19 N2 C18 C13 0.5(3)
C16 C17 C18 N2 -179.1(3)
C16 C17 C18 C13 0.3(4)
C14 C13 C18 N2 178.7(2)
C12 C13 C18 N2 -0.9(3)
C14 C13 C18 C17 -0.8(4)
C12 C13 C18 C17 179.6(3)
C13 C12 C19 N2 -0.7(3)
C1 C12 C19 N2 176.7(2)
C13 C12 C19 C20 176.5(3)
C1 C12 C19 C20 -6.1(4)
C18 N2 C19 C12 0.1(3)
C18 N2 C19 C20 -177.4(2)
C21 O4 C20 O3 -1.2(4)
C21 O4 C20 C19 176.3(3)
C12 C19 C20 O3 -8.5(5)
N2 C19 C20 O3 168.5(3)
C12 C19 C20 O4 174.0(3)
N2 C19 C20 O4 -9.0(4)
C2 C1 C22 C27 -22.3(4)
C12 C1 C22 C27 107.9(3)
C2 C1 C22 C23 157.6(2)
C12 C1 C22 C23 -72.3(3)
C27 C22 C23 C24 -0.8(4)
C1 C22 C23 C24 179.4(2)
C22 C23 C24 C25 0.3(5)
C22 C23 C24 F 179.9(3)
F C24 C25 C26 -179.8(3)
C23 C24 C25 C26 -0.2(5)
C24 C25 C26 C27 0.7(5)
C23 C22 C27 C26 1.2(4)
C1 C22 C27 C26 -178.9(3)
C25 C26 C27 C22 -1.2(5)
